data_7100651
loop_
_publ_author_name
'Guo-Xin Jin'
'Chun-Xia Ren'
'Jian-Qiang Wang'
'Lin-Hong Weng'

_publ_section_title
;
Pophyrin-carborane organometallic assemblies based on
1, 2-dicarba-closo-dodecaborane (12) ligands
;
_journal_name_full 'Chemical Communications'
_journal_paper_doi 10.1039/b512416f
_journal_year 2006
_chemical_formula_sum 'C96 H132 B40 Cu Ir4 N8 O2 S8'
_chemical_formula_weight 2951.32
_space_group_IT_number 14
_symmetry_cell_setting monoclinic
_symmetry_space_group_name_Hall '-P 2ybc'
_symmetry_space_group_name_H-M 'P 1 21/c 1'
_cell_angle_alpha 90.00
_cell_angle_beta 105.145(5)
_cell_angle_gamma 90.00
_cell_formula_units_Z 2
_cell_length_a 13.822(5)
_cell_length_b 27.187(9)
_cell_length_c 20.635(7)
_cell_measurement_temperature 293(2)
_cell_volume 7485(4)
_diffrn_ambient_temperature 293(2)
_exptl_crystal_density_diffrn 1.310
_cod_depositor_comments
;
The following automatic conversions were performed:
'_symmetry_cell_setting' value 'Monoclinic' changed to 'monoclinic'
according to '/home/saulius/struct/CIF-dictionaries/cif_core.dic'
dictionary named 'cif_core.dic' version 2.4.1 from 2010-06-29.

Automatic conversion script
Id: cif_fix_enum 1527 2010-12-29 10:47:43Z saulius 
;
_cod_original_sg_symbol_H-M 'P 21/c'
_cod_database_code 7100651

loop_
_symmetry_equiv_pos_as_xyz
'x, y, z'
'-x, y+1/2, -z+1/2'
'-x, -y, -z'
'x, -y-1/2, z-1/2'

loop_
_atom_site_label
_atom_site_type_symbol
_atom_site_fract_x
_atom_site_fract_y
_atom_site_fract_z
_atom_site_U_iso_or_equiv
_atom_site_adp_type
_atom_site_occupancy
_atom_site_symmetry_multiplicity
_atom_site_calc_flag
_atom_site_refinement_flags
_atom_site_disorder_assembly
_atom_site_disorder_group
Ir1 Ir 0.21843(5) 0.24323(3) 0.16705(3) 0.0394(2) Uani 1 1 d . . .
Ir2 Ir 0.81374(5) 0.24251(3) 0.82085(3) 0.0406(2) Uani 1 1 d . . .
Cu3 Cu 0.5000 0.5000 0.5000 0.0361(7) Uani 1 2 d S . .
S1 S 0.1488(4) 0.20611(17) 0.2485(2) 0.0488(11) Uani 1 1 d . . .
S2 S 0.3696(4) 0.20043(17) 0.2096(2) 0.0493(11) Uani 1 1 d . . .
S3 S 0.8874(3) 0.20751(17) 0.7406(2) 0.0463(11) Uani 1 1 d . . .
S4 S 0.6680(4) 0.19484(18) 0.7794(2) 0.0531(12) Uani 1 1 d . . .
B3 B 0.3475(16) 0.2038(9) 0.3502(9) 0.049(5) Uani 1 1 d . . .
H3 H 0.3514 0.2442 0.3515 0.059 Uiso 1 1 calc R . .
B4 B 0.269(2) 0.1716(10) 0.3877(13) 0.073(7) Uani 1 1 d U . .
H4 H 0.2206 0.1910 0.4141 0.087 Uiso 1 1 calc R . .
B5 B 0.229(2) 0.1179(9) 0.3380(12) 0.074(8) Uani 1 1 d . . .
H5 H 0.1535 0.1020 0.3313 0.089 Uiso 1 1 calc R . .
B6 B 0.287(2) 0.1187(8) 0.2724(12) 0.067(7) Uani 1 1 d . . .
H6 H 0.2516 0.1029 0.2228 0.081 Uiso 1 1 calc R . .
B7 B 0.454(2) 0.1684(9) 0.3538(10) 0.067(7) Uani 1 1 d . . .
H7 H 0.5279 0.1851 0.3575 0.080 Uiso 1 1 calc R . .
B8 B 0.397(2) 0.1673(11) 0.4236(11) 0.078(9) Uani 1 1 d . . .
H8 H 0.4332 0.1826 0.4734 0.094 Uiso 1 1 calc R . .
B9 B 0.322(2) 0.1142(10) 0.4151(14) 0.081(8) Uani 1 1 d U . .
H9 H 0.3095 0.0951 0.4591 0.097 Uiso 1 1 calc R . .
B10 B 0.332(2) 0.0805(12) 0.3429(15) 0.090(9) Uani 1 1 d U . .
H10 H 0.3257 0.0401 0.3408 0.108 Uiso 1 1 calc R . .
B11 B 0.416(2) 0.1161(9) 0.3053(12) 0.067(7) Uani 1 1 d U . .
H11 H 0.4651 0.0985 0.2781 0.080 Uiso 1 1 calc R . .
B12 B 0.439(3) 0.1140(11) 0.3944(15) 0.095(9) Uani 1 1 d U . .
H12 H 0.5047 0.0947 0.4257 0.114 Uiso 1 1 calc R . .
B13 B 0.6876(18) 0.1987(11) 0.6378(10) 0.071(8) Uani 1 1 d . . .
H13 H 0.6757 0.2387 0.6333 0.085 Uiso 1 1 calc R . .
B14 B 0.7748(19) 0.1673(9) 0.6034(10) 0.064(7) Uani 1 1 d . . .
H14 H 0.8195 0.1883 0.5760 0.076 Uiso 1 1 calc R . .
B15 B 0.826(2) 0.1159(10) 0.6555(13) 0.080(8) Uani 1 1 d U . .
H15 H 0.9045 0.1038 0.6626 0.096 Uiso 1 1 calc R . .
B16 B 0.764(2) 0.1158(10) 0.7198(13) 0.073(7) Uani 1 1 d U . .
H16 H 0.8010 0.1029 0.7707 0.088 Uiso 1 1 calc R . .
B17 B 0.590(2) 0.1564(10) 0.6365(13) 0.082(8) Uani 1 1 d U . .
H17 H 0.5132 0.1695 0.6308 0.098 Uiso 1 1 calc R . .
B18 B 0.650(2) 0.1556(10) 0.5702(14) 0.081(8) Uani 1 1 d U . .
H18 H 0.6114 0.1683 0.5194 0.097 Uiso 1 1 calc R . .
B19 B 0.733(2) 0.1060(11) 0.5802(16) 0.095(9) Uani 1 1 d U . .
H19 H 0.7491 0.0868 0.5372 0.114 Uiso 1 1 calc R . .
B20 B 0.729(2) 0.0737(12) 0.6527(15) 0.096(9) Uani 1 1 d U . .
H20 H 0.7425 0.0338 0.6575 0.115 Uiso 1 1 calc R . .
B21 B 0.644(3) 0.1062(12) 0.6870(16) 0.097(9) Uani 1 1 d U . .
H21 H 0.5999 0.0860 0.7157 0.116 Uiso 1 1 calc R . .
B22 B 0.620(3) 0.0998(14) 0.6008(19) 0.120(12) Uani 1 1 d U . .
H22 H 0.5595 0.0761 0.5714 0.144 Uiso 1 1 calc R . .
N1 N 0.2745(9) 0.3013(4) 0.2375(6) 0.034(3) Uani 1 1 d . . .
N2 N 0.4045(10) 0.5005(4) 0.4081(6) 0.038(3) Uani 1 1 d . . .
N3 N 0.5065(10) 0.4264(4) 0.4962(6) 0.037(3) Uani 1 1 d . . .
N4 N 0.7501(11) 0.2977(5) 0.7489(6) 0.040(3) Uani 1 1 d . . .
C1 C 0.2501(15) 0.1721(7) 0.3026(9) 0.053(5) Uani 1 1 d . . .
C2 C 0.3563(14) 0.1696(6) 0.2837(8) 0.050(5) Uani 1 1 d . . .
C3 C 0.7913(15) 0.1699(6) 0.6893(8) 0.054(5) Uani 1 1 d . . .
C4 C 0.6831(15) 0.1630(8) 0.7065(9) 0.065(6) Uani 1 1 d . . .
C5 C 0.2159(14) 0.3229(6) 0.2715(8) 0.046(4) Uani 1 1 d . . .
H5A H 0.1491 0.3135 0.2635 0.056 Uiso 1 1 calc R . .
C6 C 0.2535(13) 0.3590(6) 0.3184(9) 0.048(5) Uani 1 1 d . . .
H6A H 0.2116 0.3736 0.3416 0.057 Uiso 1 1 calc R . .
C7 C 0.3519(12) 0.3739(6) 0.3314(7) 0.036(4) Uani 1 1 d . . .
C8 C 0.4091(14) 0.3522(6) 0.2956(8) 0.047(4) Uani 1 1 d . . .
H8A H 0.4757 0.3616 0.3025 0.056 Uiso 1 1 calc R . .
C9 C 0.3699(13) 0.3161(6) 0.2488(8) 0.043(4) Uani 1 1 d . . .
H9A H 0.4108 0.3017 0.2248 0.052 Uiso 1 1 calc R . .
C10 C 0.3628(12) 0.5402(6) 0.3723(7) 0.040(4) Uani 1 1 d . . .
C11 C 0.3007(14) 0.5252(7) 0.3074(8) 0.056(5) Uani 1 1 d . . .
H11A H 0.2647 0.5457 0.2735 0.067 Uiso 1 1 calc R . .
C12 C 0.3052(14) 0.4768(7) 0.3056(8) 0.055(5) Uani 1 1 d . . .
H12A H 0.2729 0.4567 0.2700 0.066 Uiso 1 1 calc R . .
C13 C 0.3680(13) 0.4611(6) 0.3677(8) 0.041(4) Uani 1 1 d . . .
C14 C 0.3942(12) 0.4122(6) 0.3834(7) 0.036(4) Uani 1 1 d . . .
C15 C 0.4575(12) 0.3965(5) 0.4446(7) 0.037(4) Uani 1 1 d . . .
C16 C 0.4832(13) 0.3457(6) 0.4625(8) 0.044(4) Uani 1 1 d . . .
H16A H 0.4611 0.3183 0.4358 0.052 Uiso 1 1 calc R . .
C17 C 0.5429(15) 0.3453(6) 0.5228(8) 0.050(5) Uani 1 1 d . . .
H17A H 0.5694 0.3175 0.5472 0.060 Uiso 1 1 calc R . .
C18 C 0.5607(12) 0.3952(6) 0.5451(7) 0.038(4) Uani 1 1 d . . .
C19 C 0.6211(12) 0.4100(6) 0.6077(8) 0.038(4) Uani 1 1 d . . .
C20 C 0.8071(12) 0.3219(6) 0.7165(8) 0.042(4) Uani 1 1 d . . .
H20A H 0.8748 0.3141 0.7257 0.050 Uiso 1 1 calc R . .
C21 C 0.7693(14) 0.3584(6) 0.6693(8) 0.051(5) Uani 1 1 d . . .
H21A H 0.8106 0.3742 0.6468 0.061 Uiso 1 1 calc R . .
C22 C 0.6679(14) 0.3706(6) 0.6566(8) 0.045(5) Uani 1 1 d . . .
C23 C 0.6110(13) 0.3457(6) 0.6912(8) 0.044(4) Uani 1 1 d . . .
H23A H 0.5431 0.3527 0.6838 0.053 Uiso 1 1 calc R . .
C24 C 0.6554(13) 0.3105(6) 0.7369(9) 0.049(5) Uani 1 1 d . . .
H24A H 0.6161 0.2946 0.7608 0.059 Uiso 1 1 calc R . .
C25 C 0.1086(14) 0.2857(6) 0.0920(8) 0.047(5) Uani 1 1 d . . .
C26 C 0.2062(15) 0.2874(7) 0.0754(8) 0.051(5) Uani 1 1 d . . .
C27 C 0.2323(14) 0.2381(8) 0.0651(9) 0.056(5) Uani 1 1 d . . .
C28 C 0.1545(15) 0.2045(7) 0.0750(8) 0.054(5) Uani 1 1 d . . .
C29 C 0.0771(13) 0.2350(7) 0.0883(7) 0.043(4) Uani 1 1 d . . .
C30 C 0.0528(15) 0.3295(7) 0.1015(10) 0.066(6) Uani 1 1 d . . .
H30A H 0.0092 0.3394 0.0592 0.100 Uiso 1 1 calc R . .
H30B H 0.0988 0.3556 0.1191 0.100 Uiso 1 1 calc R . .
H30C H 0.0135 0.3223 0.1325 0.100 Uiso 1 1 calc R . .
C31 C 0.2631(17) 0.3332(8) 0.0689(10) 0.082(7) Uani 1 1 d . . .
H31A H 0.3311 0.3248 0.0703 0.124 Uiso 1 1 calc R . .
H31B H 0.2624 0.3552 0.1052 0.124 Uiso 1 1 calc R . .
H31C H 0.2323 0.3490 0.0269 0.124 Uiso 1 1 calc R . .
C32 C 0.3237(17) 0.2220(9) 0.0436(10) 0.081(7) Uani 1 1 d . . .
H32A H 0.3767 0.2454 0.0592 0.122 Uiso 1 1 calc R . .
H32B H 0.3076 0.2201 -0.0045 0.122 Uiso 1 1 calc R . .
H32C H 0.3450 0.1903 0.0624 0.122 Uiso 1 1 calc R . .
C33 C 0.1482(18) 0.1503(7) 0.0644(10) 0.084(7) Uani 1 1 d . . .
H33A H 0.1151 0.1357 0.0952 0.126 Uiso 1 1 calc R . .
H33B H 0.2145 0.1370 0.0721 0.126 Uiso 1 1 calc R . .
H33C H 0.1109 0.1434 0.0192 0.126 Uiso 1 1 calc R . .
C34 C -0.0183(15) 0.2167(8) 0.1006(9) 0.067(6) Uani 1 1 d . . .
H34A H -0.0136 0.1819 0.1086 0.101 Uiso 1 1 calc R . .
H34B H -0.0729 0.2234 0.0620 0.101 Uiso 1 1 calc R . .
H34C H -0.0299 0.2331 0.1391 0.101 Uiso 1 1 calc R . .
C35 C 0.9237(14) 0.2846(7) 0.8953(8) 0.049(5) Uani 1 1 d . . .
C36 C 0.8277(16) 0.2891(7) 0.9095(9) 0.056(5) Uani 1 1 d . . .
C37 C 0.7989(17) 0.2404(8) 0.9246(7) 0.066(6) Uani 1 1 d . . .
C38 C 0.8755(16) 0.2060(7) 0.9158(8) 0.057(5) Uani 1 1 d . . .
C39 C 0.9525(14) 0.2344(7) 0.8989(8) 0.048(5) Uani 1 1 d . . .
C40 C 0.9855(17) 0.3278(8) 0.8838(10) 0.076(7) Uani 1 1 d . . .
H40A H 1.0285 0.3384 0.9259 0.114 Uiso 1 1 calc R . .
H40B H 0.9418 0.3543 0.8639 0.114 Uiso 1 1 calc R . .
H40C H 1.0254 0.3183 0.8541 0.114 Uiso 1 1 calc R . .
C41 C 0.7726(16) 0.3353(8) 0.9129(11) 0.074(6) Uani 1 1 d . . .
H41A H 0.7870 0.3588 0.8819 0.111 Uiso 1 1 calc R . .
H41B H 0.7931 0.3484 0.9576 0.111 Uiso 1 1 calc R . .
H41C H 0.7019 0.3288 0.9014 0.111 Uiso 1 1 calc R . .
C42 C 0.7044(17) 0.2264(9) 0.9465(9) 0.084(8) Uani 1 1 d . . .
H42A H 0.7231 0.2164 0.9927 0.126 Uiso 1 1 calc R . .
H42B H 0.6706 0.1999 0.9192 0.126 Uiso 1 1 calc R . .
H42C H 0.6606 0.2544 0.9414 0.126 Uiso 1 1 calc R . .
C43 C 0.879(2) 0.1512(7) 0.9277(10) 0.089(8) Uani 1 1 d . . .
H43A H 0.9096 0.1354 0.8964 0.133 Uiso 1 1 calc R . .
H43B H 0.8122 0.1389 0.9216 0.133 Uiso 1 1 calc R . .
H43C H 0.9177 0.1444 0.9727 0.133 Uiso 1 1 calc R . .
C44 C 1.0512(14) 0.2159(8) 0.8907(9) 0.068(6) Uani 1 1 d . . .
H44A H 1.0698 0.2346 0.8563 0.102 Uiso 1 1 calc R . .
H44B H 1.0451 0.1818 0.8782 0.102 Uiso 1 1 calc R . .
H44C H 1.1017 0.2197 0.9323 0.102 Uiso 1 1 calc R . .
C45 C 0.714(4) 0.4675(17) 0.435(2) 0.190(17) Uani 1 1 d U . .
H45A H 0.7651 0.4512 0.4655 0.228 Uiso 1 1 calc R . .
C46 C 0.669(4) 0.455(2) 0.371(3) 0.22(2) Uani 1 1 d U . .
H46A H 0.6591 0.4235 0.3539 0.263 Uiso 1 1 calc R . .
C47 C 0.636(4) 0.5022(18) 0.334(3) 0.21(2) Uani 1 1 d U . .
H47A H 0.6142 0.5062 0.2874 0.253 Uiso 1 1 calc R . .
C48 C 0.646(3) 0.5409(15) 0.386(2) 0.166(15) Uani 1 1 d U . .
H48A H 0.6425 0.5749 0.3810 0.199 Uiso 1 1 calc R . .
O1 O 0.663(2) 0.5123(12) 0.4435(15) 0.190(11) Uani 1 1 d U . .

loop_
_atom_site_aniso_label
_atom_site_aniso_U_11
_atom_site_aniso_U_22
_atom_site_aniso_U_33
_atom_site_aniso_U_23
_atom_site_aniso_U_13
_atom_site_aniso_U_12
Ir1 0.0403(4) 0.0471(4) 0.0287(3) -0.0058(3) 0.0053(3) -0.0010(3)
Ir2 0.0407(4) 0.0489(4) 0.0295(3) 0.0076(3) 0.0043(3) -0.0028(3)
Cu3 0.0431(18) 0.0292(13) 0.0309(13) -0.0009(11) 0.0006(13) 0.0006(12)
S1 0.048(3) 0.056(3) 0.039(2) 0.0020(19) 0.005(2) -0.006(2)
S2 0.050(3) 0.054(3) 0.042(2) -0.003(2) 0.010(2) 0.006(2)
S3 0.046(3) 0.057(3) 0.034(2) 0.0005(19) 0.007(2) -0.003(2)
S4 0.050(3) 0.068(3) 0.041(2) 0.008(2) 0.012(2) -0.019(2)
B3 0.047(13) 0.072(15) 0.030(10) -0.006(9) 0.015(10) 0.011(11)
B4 0.076(11) 0.076(10) 0.064(10) -0.001(8) 0.016(8) 0.011(8)
B5 0.10(2) 0.057(15) 0.068(16) 0.018(12) 0.033(16) 0.009(14)
B6 0.11(2) 0.035(12) 0.062(15) -0.002(10) 0.033(15) -0.006(13)
B7 0.074(17) 0.080(17) 0.039(12) -0.006(11) 0.000(12) 0.031(14)
B8 0.075(18) 0.12(2) 0.032(12) 0.005(12) 0.002(12) 0.055(17)
B9 0.088(11) 0.084(11) 0.074(11) 0.011(8) 0.023(9) 0.015(9)
B10 0.098(12) 0.083(12) 0.091(12) 0.003(9) 0.027(9) 0.008(9)
B11 0.074(10) 0.060(10) 0.064(10) 0.002(8) 0.015(8) 0.013(8)
B12 0.100(12) 0.093(12) 0.088(12) 0.003(9) 0.019(9) 0.012(9)
B13 0.059(16) 0.10(2) 0.038(12) 0.010(12) -0.015(12) -0.029(14)
B14 0.069(16) 0.085(17) 0.034(11) -0.006(11) 0.007(11) -0.025(14)
B15 0.086(11) 0.079(11) 0.078(11) -0.004(8) 0.025(9) -0.006(8)
B16 0.081(11) 0.074(10) 0.067(10) 0.002(8) 0.023(8) -0.008(8)
B17 0.084(11) 0.087(11) 0.075(11) 0.000(8) 0.020(9) -0.009(9)
B18 0.080(11) 0.088(11) 0.074(11) -0.001(8) 0.019(9) -0.014(9)
B19 0.103(13) 0.094(12) 0.088(12) -0.011(9) 0.024(9) -0.011(9)
B20 0.102(13) 0.088(12) 0.098(12) -0.002(9) 0.025(9) -0.014(9)
B21 0.101(13) 0.094(12) 0.093(12) -0.002(9) 0.023(9) -0.017(9)
B22 0.123(15) 0.123(15) 0.117(15) -0.005(9) 0.035(10) -0.015(9)
N1 0.027(7) 0.040(8) 0.034(7) -0.005(6) 0.007(6) -0.007(6)
N2 0.050(9) 0.025(6) 0.033(7) 0.002(6) 0.002(6) 0.001(6)
N3 0.048(8) 0.031(6) 0.029(6) 0.004(6) 0.008(6) 0.005(6)
N4 0.047(9) 0.044(8) 0.031(7) 0.015(6) 0.014(7) -0.004(7)
C1 0.066(13) 0.056(12) 0.040(10) 0.002(8) 0.022(10) 0.008(10)
C2 0.065(13) 0.050(11) 0.034(9) 0.000(7) 0.011(9) 0.018(9)
C3 0.070(14) 0.050(11) 0.038(10) 0.004(8) 0.005(10) -0.006(10)
C4 0.060(14) 0.088(15) 0.043(11) 0.011(10) 0.009(10) -0.037(12)
C5 0.046(11) 0.048(11) 0.051(11) -0.019(8) 0.023(9) 0.000(9)
C6 0.037(10) 0.063(12) 0.047(10) -0.014(9) 0.018(9) 0.004(9)
C7 0.039(10) 0.034(9) 0.030(8) 0.001(6) 0.003(8) -0.002(7)
C8 0.041(11) 0.059(12) 0.044(10) 0.000(8) 0.018(9) 0.006(9)
C9 0.050(11) 0.048(10) 0.035(9) -0.010(7) 0.016(9) -0.006(9)
C10 0.046(10) 0.039(10) 0.030(8) -0.001(7) 0.001(8) 0.003(8)
C11 0.071(14) 0.048(12) 0.040(10) 0.002(8) 0.001(10) 0.006(10)
C12 0.064(13) 0.052(12) 0.037(9) 0.000(8) -0.009(9) 0.006(9)
C13 0.044(10) 0.042(10) 0.037(9) -0.004(7) 0.008(8) -0.006(8)
C14 0.040(10) 0.041(10) 0.029(8) -0.005(6) 0.013(8) -0.002(7)
C15 0.044(10) 0.033(9) 0.032(9) -0.007(6) 0.008(8) -0.001(7)
C16 0.061(12) 0.029(9) 0.039(10) -0.003(7) 0.008(9) -0.007(8)
C17 0.085(14) 0.023(9) 0.040(10) 0.003(7) 0.015(10) 0.010(9)
C18 0.047(10) 0.036(9) 0.029(8) -0.003(6) 0.008(8) 0.000(7)
C19 0.036(9) 0.039(10) 0.037(9) 0.006(7) 0.005(8) 0.002(7)
C20 0.027(9) 0.053(11) 0.039(9) 0.007(8) -0.002(8) 0.005(8)
C21 0.059(13) 0.048(11) 0.042(10) 0.013(8) 0.007(10) -0.011(9)
C22 0.050(12) 0.040(10) 0.037(9) 0.003(7) -0.004(9) 0.008(8)
C23 0.029(9) 0.055(11) 0.048(10) 0.018(8) 0.010(8) 0.003(8)
C24 0.040(11) 0.055(11) 0.048(11) 0.017(8) 0.002(9) -0.002(9)
C25 0.059(13) 0.048(12) 0.033(9) -0.002(7) 0.005(9) -0.001(9)
C26 0.065(13) 0.051(12) 0.030(9) 0.004(8) 0.001(9) -0.001(10)
C27 0.038(10) 0.095(16) 0.041(10) 0.012(10) 0.020(9) 0.013(11)
C28 0.068(13) 0.057(12) 0.027(9) -0.020(8) -0.006(9) -0.003(10)
C29 0.042(10) 0.069(13) 0.019(7) -0.008(7) 0.009(7) 0.008(9)
C30 0.066(14) 0.063(14) 0.073(14) 0.010(10) 0.023(12) 0.021(11)
C31 0.088(18) 0.094(18) 0.059(13) 0.017(12) 0.008(13) -0.023(14)
C32 0.088(18) 0.105(18) 0.056(13) 0.008(12) 0.031(13) 0.017(15)
C33 0.11(2) 0.061(14) 0.063(13) -0.029(11) -0.006(14) 0.003(13)
C34 0.073(15) 0.073(14) 0.048(12) -0.016(10) 0.000(11) -0.011(12)
C35 0.045(11) 0.061(13) 0.032(9) -0.007(8) -0.005(9) -0.012(9)
C36 0.068(15) 0.057(13) 0.043(11) -0.005(9) 0.013(11) -0.001(11)
C37 0.082(16) 0.094(16) 0.007(7) 0.006(8) -0.015(9) -0.007(13)
C38 0.070(14) 0.065(14) 0.032(10) 0.008(8) 0.004(10) -0.020(11)
C39 0.049(11) 0.059(12) 0.026(8) 0.002(8) -0.007(8) 0.008(9)
C40 0.082(16) 0.076(15) 0.061(13) -0.020(11) -0.001(12) -0.013(13)
C41 0.067(15) 0.075(15) 0.078(15) -0.012(11) 0.015(13) 0.009(12)
C42 0.089(18) 0.14(2) 0.038(11) 0.005(12) 0.040(12) -0.034(16)
C43 0.13(2) 0.063(15) 0.054(13) 0.009(10) -0.005(14) -0.029(14)
C44 0.050(12) 0.087(16) 0.053(12) -0.004(10) -0.010(10) 0.009(11)
C45 0.190(19) 0.189(19) 0.187(19) 0.005(10) 0.042(10) 0.013(10)
C46 0.23(2) 0.21(2) 0.22(2) -0.009(10) 0.050(11) 0.005(10)
C47 0.22(2) 0.21(2) 0.20(2) 0.003(10) 0.049(11) 0.001(10)
C48 0.176(17) 0.159(17) 0.165(17) 0.008(10) 0.047(10) 0.000(10)
O1 0.204(14) 0.196(14) 0.174(13) -0.014(9) 0.057(9) 0.016(9)

loop_
_geom_bond_atom_site_label_1
_geom_bond_atom_site_label_2
_geom_bond_distance
_geom_bond_site_symmetry_2
_geom_bond_publ_flag
Ir1 N1 2.148(12) . ?
Ir1 C28 2.150(15) . ?
Ir1 C27 2.167(17) . ?
Ir1 C25 2.192(17) . ?
Ir1 C29 2.202(16) . ?
Ir1 C26 2.209(16) . ?
Ir1 S2 2.352(5) . ?
Ir1 S1 2.369(5) . ?
Ir2 N4 2.132(12) . ?
Ir2 C38 2.162(17) . ?
Ir2 C39 2.169(16) . ?
Ir2 C35 2.181(16) . ?
Ir2 C36 2.191(18) . ?
Ir2 C37 2.204(17) . ?
Ir2 S3 2.358(5) . ?
Ir2 S4 2.360(5) . ?
Cu3 N3 2.006(11) 3_666 ?
Cu3 N3 2.006(11) . ?
Cu3 N2 2.008(11) . ?
Cu3 N2 2.008(11) 3_666 ?
Cu3 O1 2.82(3) . ?
S1 C1 1.802(19) . ?
S2 C2 1.795(17) . ?
S3 C3 1.787(18) . ?
S4 C4 1.79(2) . ?
B3 C1 1.68(3) . ?
B3 C2 1.69(2) . ?
B3 B4 1.73(3) . ?
B3 B7 1.75(3) . ?
B3 B8 1.79(3) . ?
B3 H3 1.1000 . ?
B4 C1 1.71(3) . ?
B4 B8 1.74(4) . ?
B4 B9 1.76(4) . ?
B4 B5 1.79(4) . ?
B4 H4 1.1000 . ?
B5 C1 1.70(3) . ?
B5 B10 1.73(4) . ?
B5 B6 1.75(3) . ?
B5 B9 1.77(4) . ?
B5 H5 1.1000 . ?
B6 C2 1.67(3) . ?
B6 C1 1.71(3) . ?
B6 B11 1.73(4) . ?
B6 B10 1.76(4) . ?
B6 H6 1.1000 . ?
B7 C2 1.70(3) . ?
B7 B12 1.74(4) . ?
B7 B11 1.74(3) . ?
B7 B8 1.81(3) . ?
B7 H7 1.1000 . ?
B8 B12 1.73(4) . ?
B8 B9 1.76(4) . ?
B8 H8 1.1000 . ?
B9 B12 1.77(4) . ?
B9 B10 1.78(4) . ?
B9 H9 1.1000 . ?
B10 B12 1.83(4) . ?
B10 B11 1.83(4) . ?
B10 H10 1.1000 . ?
B11 C2 1.67(3) . ?
B11 B12 1.78(4) . ?
B11 H11 1.1000 . ?
B12 H12 1.1000 . ?
B13 C4 1.73(3) . ?
B13 C3 1.73(3) . ?
B13 B17 1.77(4) . ?
B13 B14 1.77(4) . ?
B13 B18 1.79(4) . ?
B13 H13 1.1000 . ?
B14 B18 1.71(4) . ?
B14 C3 1.73(3) . ?
B14 B19 1.79(4) . ?
B14 B15 1.79(4) . ?
B14 H14 1.1000 . ?
B15 C3 1.75(3) . ?
B15 B20 1.76(4) . ?
B15 B19 1.76(4) . ?
B15 B16 1.77(4) . ?
B15 H15 1.1000 . ?
B16 B21 1.64(4) . ?
B16 C4 1.67(3) . ?
B16 C3 1.68(3) . ?
B16 B20 1.76(4) . ?
B16 H16 1.1000 . ?
B17 C4 1.67(3) . ?
B17 B21 1.76(4) . ?
B17 B18 1.77(4) . ?
B17 B22 1.80(5) . ?
B17 H17 1.1000 . ?
B18 B22 1.74(4) . ?
B18 B19 1.75(4) . ?
B18 H18 1.1000 . ?
B19 B22 1.74(5) . ?
B19 B20 1.75(4) . ?
B19 H19 1.1000 . ?
B20 B22 1.76(5) . ?
B20 B21 1.76(5) . ?
B20 H20 1.1000 . ?
B21 C4 1.65(4) . ?
B21 B22 1.73(4) . ?
B21 H21 1.1000 . ?
B22 H22 1.1000 . ?
N1 C5 1.339(19) . ?
N1 C9 1.34(2) . ?
N2 C10 1.348(18) . ?
N2 C13 1.371(18) . ?
N3 C15 1.368(18) . ?
N3 C18 1.379(19) . ?
N4 C24 1.31(2) . ?
N4 C20 1.332(19) . ?
C1 C2 1.62(3) . ?
C3 C4 1.64(3) . ?
C5 C6 1.38(2) . ?
C5 H5A 0.9300 . ?
C6 C7 1.38(2) . ?
C6 H6A 0.9300 . ?
C7 C8 1.35(2) . ?
C7 C14 1.50(2) . ?
C8 C9 1.38(2) . ?
C8 H8A 0.9300 . ?
C9 H9A 0.9300 . ?
C10 C19 1.42(2) 3_666 ?
C10 C11 1.45(2) . ?
C11 C12 1.32(2) . ?
C11 H11A 0.9300 . ?
C12 C13 1.41(2) . ?
C12 H12A 0.9300 . ?
C13 C14 1.39(2) . ?
C14 C15 1.40(2) . ?
C15 C16 1.45(2) . ?
C16 C17 1.30(2) . ?
C16 H16A 0.9300 . ?
C17 C18 1.43(2) . ?
C17 H17A 0.9300 . ?
C18 C19 1.40(2) . ?
C19 C10 1.42(2) 3_666 ?
C19 C22 1.50(2) . ?
C20 C21 1.39(2) . ?
C20 H20A 0.9300 . ?
C21 C22 1.40(2) . ?
C21 H21A 0.9300 . ?
C22 C23 1.37(2) . ?
C23 C24 1.37(2) . ?
C23 H23A 0.9300 . ?
C24 H24A 0.9300 . ?
C25 C29 1.44(2) . ?
C25 C30 1.46(2) . ?
C25 C26 1.48(3) . ?
C26 C27 1.42(3) . ?
C26 C31 1.50(3) . ?
C27 C28 1.47(3) . ?
C27 C32 1.51(3) . ?
C28 C29 1.43(2) . ?
C28 C33 1.49(3) . ?
C29 C34 1.49(2) . ?
C30 H30A 0.9600 . ?
C30 H30B 0.9600 . ?
C30 H30C 0.9600 . ?
C31 H31A 0.9600 . ?
C31 H31B 0.9600 . ?
C31 H31C 0.9600 . ?
C32 H32A 0.9600 . ?
C32 H32B 0.9600 . ?
C32 H32C 0.9600 . ?
C33 H33A 0.9600 . ?
C33 H33B 0.9600 . ?
C33 H33C 0.9600 . ?
C34 H34A 0.9600 . ?
C34 H34B 0.9600 . ?
C34 H34C 0.9600 . ?
C35 C39 1.42(2) . ?
C35 C36 1.44(3) . ?
C35 C40 1.51(3) . ?
C36 C37 1.44(3) . ?
C36 C41 1.48(3) . ?
C37 C38 1.46(3) . ?
C37 C42 1.54(3) . ?
C38 C39 1.43(3) . ?
C38 C43 1.51(3) . ?
C39 C44 1.50(2) . ?
C40 H40A 0.9600 . ?
C40 H40B 0.9600 . ?
C40 H40C 0.9600 . ?
C41 H41A 0.9600 . ?
C41 H41B 0.9600 . ?
C41 H41C 0.9600 . ?
C42 H42A 0.9600 . ?
C42 H42B 0.9600 . ?
C42 H42C 0.9600 . ?
C43 H43A 0.9600 . ?
C43 H43B 0.9600 . ?
C43 H43C 0.9600 . ?
C44 H44A 0.9600 . ?
C44 H44B 0.9600 . ?
C44 H44C 0.9600 . ?
C45 C46 1.34(5) . ?
C45 O1 1.44(5) . ?
C45 H45A 0.9300 . ?
C46 C47 1.50(6) . ?
C46 H46A 0.9300 . ?
C47 C48 1.48(5) . ?
C47 H47A 0.9300 . ?
C48 O1 1.39(4) . ?
C48 H48A 0.9300 . ?
